data_7112889
loop_
_publ_author_name
'Chilton, Nicholas F.'
'Langley, Stuart K.'
'Moubaraki, Boujemaa'
'Murray, Keith S.'

_publ_section_title
;
 Synthesis, structural and magnetic studies of an isostructural family of
 mixed 3d/4f tetranuclear 'star' clusters.
;
_journal_issue 41
_journal_name_full 'Chemical communications (Cambridge, England)'
_journal_page_first 7787
_journal_page_last 7789
_journal_paper_doi 10.1039/c0cc02642e
_journal_volume 46
_journal_year 2010
_chemical_formula_moiety
;
C42 H66 Gd Mn3 N2 O18, C15 H21 Mn O6
;
_chemical_formula_sum 'C57 H87 Gd Mn4 N2 O24'
_chemical_formula_weight 1561.30
_chemical_name_systematic
;
?
;
_space_group_IT_number 163
_symmetry_cell_setting trigonal
_symmetry_space_group_name_Hall '-P 3 2c'
_symmetry_space_group_name_H-M 'P -3 1 c'
_atom_sites_solution_hydrogens geom
_atom_sites_solution_primary direct
_atom_sites_solution_secondary difmap
_audit_creation_date '9 November 2005'
_audit_creation_method SHELXL-97
_cell_angle_alpha 90.00
_cell_angle_beta 90.00
_cell_angle_gamma 120.00
_cell_formula_units_Z 2
_cell_length_a 15.9802(3)
_cell_length_b 15.9802(3)
_cell_length_c 15.4016(7)
_cell_measurement_reflns_used 3047
_cell_measurement_temperature 123(2)
_cell_measurement_theta_max 26.13
_cell_measurement_theta_min 2.55
_cell_volume 3406.13(18)
_computing_cell_refinement 'Bruker Apex2 V2.0'
_computing_data_collection 'Bruker Apex2 V2.0'
_computing_data_reduction 'Bruker Apex2 V2.0'
_computing_molecular_graphics X-SEED
_computing_publication_material 'XCIF V6.12 (BrukerAXS, 2001).'
_computing_structure_refinement 'SHELXL-97 (Sheldrick, 1997)'
_computing_structure_solution 'SHELXS-97 (Sheldrick, 1990)'
_diffrn_ambient_temperature 123(2)
_diffrn_measured_fraction_theta_full 0.981
_diffrn_measured_fraction_theta_max 0.981
_diffrn_measurement_device_type 'APEX X8 Apex CCD'
_diffrn_measurement_method 'scans in phi and omega'
_diffrn_radiation_monochromator graphite
_diffrn_radiation_source 'fine-focus sealed tube'
_diffrn_radiation_type MoK\a
_diffrn_radiation_wavelength 0.71073
_diffrn_reflns_av_R_equivalents 0.0558
_diffrn_reflns_av_sigmaI/netI 0.0491
_diffrn_reflns_limit_h_max 22
_diffrn_reflns_limit_h_min -22
_diffrn_reflns_limit_k_max 22
_diffrn_reflns_limit_k_min -22
_diffrn_reflns_limit_l_max 22
_diffrn_reflns_limit_l_min -22
_diffrn_reflns_number 15439
_diffrn_reflns_theta_full 30.56
_diffrn_reflns_theta_max 30.56
_diffrn_reflns_theta_min 2.94
_diffrn_standards_decay_% 0
_diffrn_standards_interval_count 0
_diffrn_standards_interval_time 0
_diffrn_standards_number 0
_exptl_absorpt_coefficient_mu 1.756
_exptl_absorpt_correction_T_max 0.839
_exptl_absorpt_correction_T_min 0.596
_exptl_absorpt_correction_type multi-scan
_exptl_absorpt_process_details SADABS
_exptl_crystal_colour brown
_exptl_crystal_density_diffrn 1.522
_exptl_crystal_density_method 'not measured'
_exptl_crystal_description hexagonal
_exptl_crystal_F_000 1598
_exptl_crystal_size_max 0.3
_exptl_crystal_size_mid 0.3
_exptl_crystal_size_min 0.1
_refine_diff_density_max 1.271
_refine_diff_density_min -0.695
_refine_diff_density_rms 0.104
_refine_ls_extinction_method none
_refine_ls_goodness_of_fit_ref 1.040
_refine_ls_hydrogen_treatment constr
_refine_ls_matrix_type full
_refine_ls_number_parameters 138
_refine_ls_number_reflns 3432
_refine_ls_number_restraints 0
_refine_ls_restrained_S_all 1.040
_refine_ls_R_factor_all 0.0580
_refine_ls_R_factor_gt 0.0443
_refine_ls_shift/su_max 0.001
_refine_ls_shift/su_mean 0.000
_refine_ls_structure_factor_coef Fsqd
_refine_ls_weighting_details 'calc w=1/[\s^2^(Fo^2^)+(0.0542P)^2^+4.5602P] where P=(Fo^2^+2Fc^2^)/3'
_refine_ls_weighting_scheme calc
_refine_ls_wR_factor_gt 0.1061
_refine_ls_wR_factor_ref 0.1136
_reflns_number_gt 2867
_reflns_number_total 3432
_reflns_threshold_expression >2sigma(I)
_cod_data_source_file c0cc02642e.txt
_cod_data_source_block 1_Mn3Gdfinal
_cod_depositor_comments
;
The following automatic conversions were performed:

'_symmetry_cell_setting' value 'Trigonal' changed to 'trigonal'
according to
/usr/data/users/saulius/automatic-downloads/retrospective/RSC/lib/dictionaries/cif_core.dic
dictionary named 'cif_core.dic' version 2.4.2 from 2011-04-26.

Automatic conversion script
Id: cif_fix_values 2281 2013-09-26 08:29:07Z andrius 
;
_cod_original_sg_symbol_H-M P-31c
_cod_database_code 7112889

loop_
_symmetry_equiv_pos_as_xyz
'x, y, z'
'-y, x-y, z'
'-x+y, -x, z'
'-y, -x, -z+1/2'
'-x+y, y, -z+1/2'
'x, x-y, -z+1/2'
'-x, -y, -z'
'y, -x+y, -z'
'x-y, x, -z'
'y, x, z-1/2'
'x-y, -y, z-1/2'
'-x, -x+y, z-1/2'

loop_
_atom_site_label
_atom_site_type_symbol
_atom_site_fract_x
_atom_site_fract_y
_atom_site_fract_z
_atom_site_U_iso_or_equiv
_atom_site_adp_type
_atom_site_occupancy
_atom_site_symmetry_multiplicity
_atom_site_calc_flag
_atom_site_refinement_flags
Gd1 Gd 0.3333 0.6667 0.7500 0.01674(11) Uani 1 6 d S
Mn1 Mn 0.58190(5) 0.79095(2) 0.7500 0.02097(17) Uani 1 2 d S
Mn2 Mn 0.3333 0.6667 0.2500 0.0349(3) Uani 1 6 d S
O1 O 0.47845(16) 0.68950(17) 0.68848(17) 0.0259(5) Uani 1 1 d .
O2 O 0.59945(18) 0.90406(19) 0.65938(18) 0.0338(6) Uani 1 1 d .
O3 O 0.68079(16) 0.78508(18) 0.68153(17) 0.0295(5) Uani 1 1 d .
O4 O 0.4352(3) 0.7673(3) 0.3244(2) 0.0549(9) Uani 1 1 d .
N1 N 0.3333 0.6667 0.5746(3) 0.0226(9) Uani 1 3 d S
C1 C 0.4309(3) 0.6948(4) 0.5451(3) 0.0447(10) Uani 1 1 d .
H1A H 0.4682 0.7647 0.5406 0.054 Uiso 1 1 calc R
H1B H 0.4269 0.6684 0.4875 0.054 Uiso 1 1 calc R
C2 C 0.4821(3) 0.6621(3) 0.6025(3) 0.0416(10) Uani 1 1 d .
H2A H 0.4525 0.5924 0.5990 0.050 Uiso 1 1 calc R
H2B H 0.5489 0.6905 0.5841 0.050 Uiso 1 1 calc R
C3 C 0.6925(4) 1.0533(3) 0.5878(4) 0.0595(14) Uani 1 1 d .
H4A H 0.6344 1.0417 0.5592 0.089 Uiso 1 1 calc R
H4B H 0.7451 1.0797 0.5471 0.089 Uiso 1 1 calc R
H4C H 0.7068 1.0981 0.6346 0.089 Uiso 1 1 calc R
C4 C 0.6791(3) 0.9594(3) 0.6233(3) 0.0431(10) Uani 1 1 d .
C5 C 0.7556(3) 0.9388(3) 0.6150(3) 0.0462(10) Uani 1 1 d .
H5 H 0.8126 0.9858 0.5894 0.055 Uiso 1 1 calc R
C6 C 0.7520(3) 0.8548(3) 0.6419(3) 0.0386(9) Uani 1 1 d .
C7 C 0.8356(3) 0.8376(4) 0.6267(4) 0.0540(12) Uani 1 1 d .
H7A H 0.8555 0.8236 0.6810 0.081 Uiso 1 1 calc R
H7B H 0.8886 0.8944 0.6015 0.081 Uiso 1 1 calc R
H7C H 0.8158 0.7839 0.5879 0.081 Uiso 1 1 calc R
C8 C 0.4510(3) 0.9020(5) 0.2500 0.085(3) Uani 1 2 d S
H8 H 0.4846 0.9692 0.2500 0.102 Uiso 1 2 calc SR
C9 C 0.4757(4) 0.8559(4) 0.3147(3) 0.0577(13) Uani 1 1 d .
C10 C 0.5529(5) 0.9152(5) 0.3799(5) 0.108(3) Uani 1 1 d .
H10A H 0.5244 0.9287 0.4288 0.162 Uiso 1 1 calc R
H10B H 0.6001 0.9748 0.3536 0.162 Uiso 1 1 calc R
H10C H 0.5837 0.8799 0.3988 0.162 Uiso 1 1 calc R

loop_
_atom_site_aniso_label
_atom_site_aniso_U_11
_atom_site_aniso_U_22
_atom_site_aniso_U_33
_atom_site_aniso_U_23
_atom_site_aniso_U_13
_atom_site_aniso_U_12
Gd1 0.01391(12) 0.01391(12) 0.0224(2) 0.000 0.000 0.00696(6)
Mn1 0.0141(3) 0.0207(2) 0.0259(4) 0.0017(2) 0.000 0.00703(14)
Mn2 0.0389(5) 0.0389(5) 0.0269(7) 0.000 0.000 0.0194(2)
O1 0.0191(10) 0.0273(11) 0.0310(13) -0.0081(10) -0.0008(9) 0.0114(9)
O2 0.0284(12) 0.0310(13) 0.0413(15) 0.0076(11) -0.0034(11) 0.0142(11)
O3 0.0191(11) 0.0317(12) 0.0364(14) 0.0045(10) 0.0052(10) 0.0116(10)
O4 0.067(2) 0.0477(18) 0.0396(18) -0.0031(15) 0.0040(16) 0.0204(17)
N1 0.0239(13) 0.0239(13) 0.020(2) 0.000 0.000 0.0119(7)
C1 0.045(2) 0.072(3) 0.023(2) 0.0000(19) 0.0071(17) 0.033(2)
C2 0.0331(19) 0.064(3) 0.039(2) -0.023(2) -0.0053(16) 0.033(2)
C3 0.064(3) 0.036(2) 0.066(3) 0.022(2) -0.007(3) 0.016(2)
C4 0.040(2) 0.035(2) 0.042(2) 0.0121(18) -0.0075(18) 0.0096(17)
C5 0.0292(19) 0.041(2) 0.051(3) 0.013(2) 0.0025(18) 0.0044(17)
C6 0.0272(17) 0.045(2) 0.037(2) 0.0023(17) 0.0020(15) 0.0129(16)
C7 0.0252(19) 0.075(3) 0.059(3) 0.000(3) 0.011(2) 0.023(2)
C8 0.124(7) 0.027(3) 0.071(6) 0.000 0.009(5) 0.0134(16)
C9 0.052(3) 0.046(3) 0.049(3) -0.002(2) 0.019(2) 0.005(2)
C10 0.076(4) 0.079(5) 0.088(5) -0.009(4) 0.000(4) -0.023(4)

loop_
_atom_type_symbol
_atom_type_description
_atom_type_scat_dispersion_real
_atom_type_scat_dispersion_imag
_atom_type_scat_source
C C 0.0033 0.0016 'International Tables Vol C Tables 4.2.6.8 and 6.1.1.4'
H H 0.0000 0.0000 'International Tables Vol C Tables 4.2.6.8 and 6.1.1.4'
N N 0.0061 0.0033 'International Tables Vol C Tables 4.2.6.8 and 6.1.1.4'
O O 0.0106 0.0060 'International Tables Vol C Tables 4.2.6.8 and 6.1.1.4'
Mn Mn 0.3368 0.7283 'International Tables Vol C Tables 4.2.6.8 and 6.1.1.4'
Gd Gd -0.1653 3.9035 'International Tables Vol C Tables 4.2.6.8 and 6.1.1.4'

loop_
_geom_angle_atom_site_label_1
_geom_angle_atom_site_label_2
_geom_angle_atom_site_label_3
_geom_angle
_geom_angle_site_symmetry_1
_geom_angle_site_symmetry_3
O1 Gd1 O1 63.24(11) 2_665 5_556
O1 Gd1 O1 88.29(12) 2_665 6_566
O1 Gd1 O1 104.95(7) 5_556 6_566
O1 Gd1 O1 104.95(7) 2_665 3_565
O1 Gd1 O1 88.29(12) 5_556 3_565
O1 Gd1 O1 164.60(11) 6_566 3_565
O1 Gd1 O1 104.95(7) 2_665 .
O1 Gd1 O1 164.60(11) 5_556 .
O1 Gd1 O1 63.24(11) 6_566 .
O1 Gd1 O1 104.95(7) 3_565 .
O1 Gd1 O1 164.60(11) 2_665 4_666
O1 Gd1 O1 104.95(7) 5_556 4_666
O1 Gd1 O1 104.95(7) 6_566 4_666
O1 Gd1 O1 63.24(11) 3_565 4_666
O1 Gd1 O1 88.29(12) . 4_666
O1 Gd1 N1 113.69(6) 2_665 4_666
O1 Gd1 N1 66.31(6) 5_556 4_666
O1 Gd1 N1 66.31(6) 6_566 4_666
O1 Gd1 N1 113.69(6) 3_565 4_666
O1 Gd1 N1 113.69(6) . 4_666
O1 Gd1 N1 66.31(6) 4_666 4_666
O1 Gd1 N1 66.31(6) 2_665 .
O1 Gd1 N1 113.69(6) 5_556 .
O1 Gd1 N1 113.69(6) 6_566 .
O1 Gd1 N1 66.31(6) 3_565 .
O1 Gd1 N1 66.31(6) . .
O1 Gd1 N1 113.69(6) 4_666 .
N1 Gd1 N1 180.000(1) 4_666 .
O1 Gd1 Mn1 31.62(6) 2_665 2_665
O1 Gd1 Mn1 31.62(6) 5_556 2_665
O1 Gd1 Mn1 97.70(6) 6_566 2_665
O1 Gd1 Mn1 97.70(6) 3_565 2_665
O1 Gd1 Mn1 135.85(6) . 2_665
O1 Gd1 Mn1 135.85(6) 4_666 2_665
N1 Gd1 Mn1 90.0 4_666 2_665
N1 Gd1 Mn1 90.0 . 2_665
O1 Gd1 Mn1 135.85(6) 2_665 3_565
O1 Gd1 Mn1 97.70(6) 5_556 3_565
O1 Gd1 Mn1 135.85(6) 6_566 3_565
O1 Gd1 Mn1 31.62(6) 3_565 3_565
O1 Gd1 Mn1 97.70(6) . 3_565
O1 Gd1 Mn1 31.62(6) 4_666 3_565
N1 Gd1 Mn1 90.000(1) 4_666 3_565
N1 Gd1 Mn1 90.000(1) . 3_565
Mn1 Gd1 Mn1 120.0 2_665 3_565
O1 Gd1 Mn1 97.70(6) 2_665 .
O1 Gd1 Mn1 135.85(6) 5_556 .
O1 Gd1 Mn1 31.62(6) 6_566 .
O1 Gd1 Mn1 135.85(6) 3_565 .
O1 Gd1 Mn1 31.62(6) . .
O1 Gd1 Mn1 97.70(6) 4_666 .
N1 Gd1 Mn1 90.000(1) 4_666 .
N1 Gd1 Mn1 90.000(1) . .
Mn1 Gd1 Mn1 120.0 2_665 .
Mn1 Gd1 Mn1 120.0 3_565 .
O1 Mn1 O1 81.63(14) 6_566 .
O1 Mn1 O3 94.03(10) 6_566 6_566
O1 Mn1 O3 175.66(10) . 6_566
O1 Mn1 O3 175.66(10) 6_566 .
O1 Mn1 O3 94.03(10) . .
O3 Mn1 O3 90.31(15) 6_566 .
O1 Mn1 O2 94.78(11) 6_566 .
O1 Mn1 O2 94.86(11) . .
O3 Mn1 O2 85.48(10) 6_566 .
O3 Mn1 O2 85.54(10) . .
O1 Mn1 O2 94.85(11) 6_566 6_566
O1 Mn1 O2 94.78(11) . 6_566
O3 Mn1 O2 85.54(10) 6_566 6_566
O3 Mn1 O2 85.48(10) . 6_566
O2 Mn1 O2 167.25(14) . 6_566
O1 Mn1 Gd1 40.82(7) 6_566 .
O1 Mn1 Gd1 40.82(7) . .
O3 Mn1 Gd1 134.84(7) 6_566 .
O3 Mn1 Gd1 134.84(8) . .
O2 Mn1 Gd1 96.37(7) . .
O2 Mn1 Gd1 96.37(7) 6_566 .
O4 Mn2 O4 89.4(2) 2_665 5
O4 Mn2 O4 89.93(14) 2_665 .
O4 Mn2 O4 90.8(2) 5 .
O4 Mn2 O4 90.8(2) 2_665 4_665
O4 Mn2 O4 89.93(14) 5 4_665
O4 Mn2 O4 179.0(2) . 4_665
O4 Mn2 O4 179.0(2) 2_665 6_565
O4 Mn2 O4 89.93(14) 5 6_565
O4 Mn2 O4 89.4(2) . 6_565
O4 Mn2 O4 89.93(14) 4_665 6_565
O4 Mn2 O4 89.93(14) 2_665 3_565
O4 Mn2 O4 179.0(2) 5 3_565
O4 Mn2 O4 89.93(14) . 3_565
O4 Mn2 O4 89.4(2) 4_665 3_565
O4 Mn2 O4 90.8(2) 6_565 3_565
C2 O1 Mn1 125.7(2) . .
C2 O1 Gd1 121.4(2) . .
Mn1 O1 Gd1 107.56(10) . .
C4 O2 Mn1 121.9(3) . .
C6 O3 Mn1 127.4(3) . .
C9 O4 Mn2 127.3(4) . .
C1 N1 C1 110.8(2) 2_665 3_565
C1 N1 C1 110.8(2) 2_665 .
C1 N1 C1 110.8(2) 3_565 .
C1 N1 Gd1 108.1(2) 2_665 .
C1 N1 Gd1 108.1(2) 3_565 .
C1 N1 Gd1 108.1(2) . .
N1 C1 C2 113.7(4) . .
N1 C1 H1A 108.8 . .
C2 C1 H1A 108.8 . .
N1 C1 H1B 108.8 . .
C2 C1 H1B 108.8 . .
H1A C1 H1B 107.7 . .
O1 C2 C1 109.8(3) . .
O1 C2 H2A 109.7 . .
C1 C2 H2A 109.7 . .
O1 C2 H2B 109.7 . .
C1 C2 H2B 109.7 . .
H2A C2 H2B 108.2 . .
C4 C3 H4A 109.5 . .
C4 C3 H4B 109.5 . .
H4A C3 H4B 109.5 . .
C4 C3 H4C 109.5 . .
H4A C3 H4C 109.5 . .
H4B C3 H4C 109.5 . .
O2 C4 C5 124.2(4) . .
O2 C4 C3 116.7(4) . .
C5 C4 C3 119.1(4) . .
C6 C5 C4 125.2(4) . .
C6 C5 H5 117.4 . .
C4 C5 H5 117.4 . .
O3 C6 C5 125.2(4) . .
O3 C6 C7 113.5(4) . .
C5 C6 C7 121.4(4) . .
C6 C7 H7A 109.5 . .
C6 C7 H7B 109.5 . .
H7A C7 H7B 109.5 . .
C6 C7 H7C 109.5 . .
H7A C7 H7C 109.5 . .
H7B C7 H7C 109.5 . .
C9 C8 C9 126.1(7) 5 .
C9 C8 H8 117.0 5 .
C9 C8 H8 117.0 . .
O4 C9 C8 124.2(5) . .
O4 C9 C10 115.8(6) . .
C8 C9 C10 120.0(6) . .
C9 C10 H10A 109.5 . .
C9 C10 H10B 109.5 . .
H10A C10 H10B 109.5 . .
C9 C10 H10C 109.5 . .
H10A C10 H10C 109.5 . .
H10B C10 H10C 109.5 . .

loop_
_geom_bond_atom_site_label_1
_geom_bond_atom_site_label_2
_geom_bond_distance
_geom_bond_site_symmetry_2
Gd1 O1 2.358(2) 2_665
Gd1 O1 2.358(2) 5_556
Gd1 O1 2.358(2) 6_566
Gd1 O1 2.358(2) 3_565
Gd1 O1 2.358(2) .
Gd1 O1 2.358(2) 4_666
Gd1 N1 2.701(5) 4_666
Gd1 N1 2.701(5) .
Gd1 Mn1 3.4400(6) 2_665
Gd1 Mn1 3.4400(6) 3_565
Gd1 Mn1 3.4400(6) .
Mn1 O1 1.892(2) 6_566
Mn1 O1 1.892(2) .
Mn1 O3 1.941(2) 6_566
Mn1 O3 1.941(2) .
Mn1 O2 2.188(3) .
Mn1 O2 2.188(3) 6_566
Mn2 O4 1.982(4) 2_665
Mn2 O4 1.982(4) 5
Mn2 O4 1.982(4) .
Mn2 O4 1.982(4) 4_665
Mn2 O4 1.982(4) 6_565
Mn2 O4 1.982(4) 3_565
O1 C2 1.406(5) .
O2 C4 1.259(5) .
O3 C6 1.281(4) .
O4 C9 1.237(6) .
N1 C1 1.463(4) 2_665
N1 C1 1.463(4) 3_565
N1 C1 1.463(4) .
C1 C2 1.466(6) .
C1 H1A 0.9700 .
C1 H1B 0.9700 .
C2 H2A 0.9700 .
C2 H2B 0.9700 .
C3 C4 1.509(6) .
C3 H4A 0.9600 .
C3 H4B 0.9600 .
C3 H4C 0.9600 .
C4 C5 1.421(6) .
C5 C6 1.379(6) .
C5 H5 0.9300 .
C6 C7 1.510(5) .
C7 H7A 0.9600 .
C7 H7B 0.9600 .
C7 H7C 0.9600 .
C8 C9 1.408(7) 5
C8 C9 1.408(7) .
C8 H8 0.9300 .
C9 C10 1.503(8) .
C10 H10A 0.9600 .
C10 H10B 0.9600 .
C10 H10C 0.9600 .
